data_4087632
loop_
_publ_author_name
'Kim, Taewon'
'Lee, Junseong'
'Lee, Sang Uck'
'Lee, Min Hyung'

_publ_section_title
;
 o-Carboranyl--Phosphine as a New Class of Strong-Field Ancillary Ligand
 in Cyclometalated Iridium(III) Complexes: Toward Blue Phosphorescence
;
_journal_issue 14
_journal_name_full Organometallics
_journal_page_first 3455
_journal_paper_doi 10.1021/acs.organomet.5b00438
_journal_volume 34
_journal_year 2015
_chemical_formula_sum 'C32 H40 B10 Cl2 F4 Ir N2 P'
_chemical_formula_weight 930.83
_space_group_IT_number 2
_space_group_name_Hall '-P 1'
_space_group_name_H-M_alt 'P -1'
_symmetry_cell_setting triclinic
_symmetry_space_group_name_H-M 'P -1'
_atom_sites_solution_hydrogens geom
_atom_sites_solution_primary direct
_atom_sites_solution_secondary difmap
_audit_creation_method SHELXL-97
_cell_angle_alpha 98.289(3)
_cell_angle_beta 90.279(3)
_cell_angle_gamma 114.619(3)
_cell_formula_units_Z 2
_cell_length_a 10.4084(4)
_cell_length_b 10.7671(5)
_cell_length_c 18.4347(8)
_cell_measurement_reflns_used 6821
_cell_measurement_temperature 100(2)
_cell_measurement_theta_max 25.31
_cell_measurement_theta_min 2.22
_cell_volume 1853.68(15)
_computing_structure_refinement 'SHELXL-97 (Sheldrick, 2008)'
_computing_structure_solution 'SHELXS-97 (Sheldrick, 2008)'
_diffrn_ambient_temperature 100(2)
_diffrn_measured_fraction_theta_full 0.969
_diffrn_measured_fraction_theta_max 0.969
_diffrn_measurement_device_type 'Bruker APEX-II CCD'
_diffrn_measurement_method '\f and \w scans'
_diffrn_radiation_monochromator graphite
_diffrn_radiation_source 'fine-focus sealed tube'
_diffrn_radiation_type MoK\a
_diffrn_radiation_wavelength 0.71073
_diffrn_reflns_av_R_equivalents 0.0400
_diffrn_reflns_av_sigmaI/netI 0.0663
_diffrn_reflns_limit_h_max 12
_diffrn_reflns_limit_h_min -12
_diffrn_reflns_limit_k_max 11
_diffrn_reflns_limit_k_min -12
_diffrn_reflns_limit_l_max 21
_diffrn_reflns_limit_l_min -21
_diffrn_reflns_number 13028
_diffrn_reflns_theta_full 25.00
_diffrn_reflns_theta_max 25.00
_diffrn_reflns_theta_min 2.16
_exptl_absorpt_coefficient_mu 3.838
_exptl_absorpt_correction_T_max 0.8313
_exptl_absorpt_correction_T_min 0.6559
_exptl_absorpt_correction_type empirical
_exptl_absorpt_process_details SADABS
_exptl_crystal_colour 'yellow green'
_exptl_crystal_density_diffrn 1.668
_exptl_crystal_density_method 'not measured'
_exptl_crystal_description block
_exptl_crystal_F_000 916
_exptl_crystal_size_max 0.20
_exptl_crystal_size_mid 0.12
_exptl_crystal_size_min 0.10
_refine_diff_density_max 1.870
_refine_diff_density_min -3.913
_refine_diff_density_rms 0.186
_refine_ls_extinction_method none
_refine_ls_goodness_of_fit_ref 1.079
_refine_ls_hydrogen_treatment mixed
_refine_ls_matrix_type full
_refine_ls_number_parameters 473
_refine_ls_number_reflns 6325
_refine_ls_number_restraints 0
_refine_ls_restrained_S_all 1.079
_refine_ls_R_factor_all 0.0639
_refine_ls_R_factor_gt 0.0529
_refine_ls_shift/su_max 0.002
_refine_ls_shift/su_mean 0.000
_refine_ls_structure_factor_coef Fsqd
_refine_ls_weighting_details 'calc w=1/[\s^2^(Fo^2^)+(0.1000P)^2^+0.8627P] where P=(Fo^2^+2Fc^2^)/3'
_refine_ls_weighting_scheme calc
_refine_ls_wR_factor_gt 0.1425
_refine_ls_wR_factor_ref 0.1483
_reflns_number_gt 5602
_reflns_number_total 6325
_reflns_threshold_expression >2sigma(I)
_cod_data_source_file om5b00438_si_002.cif
_cod_data_source_block 2
_cod_depositor_comments
;
The following automatic conversions were performed:

data item '_symmetry_cell_setting' value 'Triclinic' was changed to
'triclinic' in accordance with the
/home/saulius/struct/COD-crude-data/automatic-downloads/DataCite-retrospective/ACS/depositions/lib/dictionaries/cif_core.dic
dictionary named 'cif_core.dic' version 2.4.2 last updated on
2011-04-26.

Automatic conversion script
Id: cif_fix_values 6909 2019-04-08 15:41:33Z antanas 
;
_cod_original_cell_volume 1853.68(14)
_cod_original_sg_symbol_H-M P-1
_cod_database_code 4087632

loop_
_symmetry_equiv_pos_as_xyz
'x, y, z'
'-x, -y, -z'

loop_
_atom_site_label
_atom_site_type_symbol
_atom_site_fract_x
_atom_site_fract_y
_atom_site_fract_z
_atom_site_U_iso_or_equiv
_atom_site_adp_type
_atom_site_occupancy
_atom_site_symmetry_multiplicity
_atom_site_calc_flag
_atom_site_refinement_flags
Ir1 Ir 0.86653(3) 0.83205(3) 0.713965(18) 0.01291(14) Uani 1 1 d .
P1 P 0.9938(2) 0.7127(2) 0.75997(13) 0.0172(5) Uani 1 1 d .
N1 N 0.6948(7) 0.6686(8) 0.6596(4) 0.0165(16) Uani 1 1 d .
N2 N 1.0389(8) 1.0241(8) 0.7463(4) 0.0164(16) Uani 1 1 d .
C1 C 1.0934(9) 0.9778(9) 0.6223(5) 0.019(2) Uani 1 1 d .
C2 C 0.9623(9) 0.8615(9) 0.6183(5) 0.0167(19) Uani 1 1 d .
C3 C 0.9106(10) 0.7801(9) 0.5483(5) 0.019(2) Uani 1 1 d .
H3 H 0.8221 0.7053 0.5427 0.022 Uiso 1 1 calc R
C4 C 0.9887(11) 0.8098(10) 0.4890(5) 0.027(2) Uani 1 1 d .
C5 C 1.1226(11) 0.9210(10) 0.4918(5) 0.026(2) Uani 1 1 d .
H5 H 1.1751 0.9389 0.4508 0.031 Uiso 1 1 calc R
C6 C 1.1699(9) 1.0010(9) 0.5593(5) 0.019(2) Uani 1 1 d .
C7 C 1.1363(9) 1.0693(10) 0.6942(5) 0.019(2) Uani 1 1 d .
C8 C 1.2547(9) 1.1889(10) 0.7116(5) 0.023(2) Uani 1 1 d .
H8 H 1.3219 1.2144 0.6771 0.028 Uiso 1 1 calc R
C9 C 1.2800(10) 1.2750(10) 0.7789(6) 0.028(2) Uani 1 1 d .
H9 H 1.3609 1.3578 0.7898 0.034 Uiso 1 1 calc R
C10 C 1.1785(10) 1.2309(11) 0.8289(5) 0.026(2) Uani 1 1 d .
H10 H 1.1896 1.2841 0.8750 0.032 Uiso 1 1 calc R
C11 C 1.0612(10) 1.1079(10) 0.8101(5) 0.021(2) Uani 1 1 d .
H11 H 0.9929 1.0815 0.8440 0.026 Uiso 1 1 calc R
C12 C 0.6197(9) 0.8432(10) 0.6440(5) 0.0182(19) Uani 1 1 d .
C13 C 0.7489(9) 0.9311(9) 0.6855(5) 0.0156(18) Uani 1 1 d .
C14 C 0.7816(9) 1.0723(9) 0.6987(5) 0.020(2) Uani 1 1 d .
H14 H 0.8649 1.1331 0.7262 0.024 Uiso 1 1 calc R
C15 C 0.6945(11) 1.1228(10) 0.6723(6) 0.029(2) Uani 1 1 d .
C16 C 0.5680(10) 1.0383(11) 0.6300(6) 0.027(2) Uani 1 1 d .
H16 H 0.5095 1.0740 0.6115 0.032 Uiso 1 1 calc R
C17 C 0.5357(10) 0.9000(10) 0.6174(5) 0.025(2) Uani 1 1 d .
C18 C 0.5860(10) 0.6937(10) 0.6322(5) 0.020(2) Uani 1 1 d .
C19 C 0.4651(11) 0.5880(11) 0.5977(6) 0.030(2) Uani 1 1 d .
H19 H 0.3922 0.6083 0.5817 0.036 Uiso 1 1 calc R
C20 C 0.4481(10) 0.4531(10) 0.5858(6) 0.028(2) Uani 1 1 d .
H20 H 0.3643 0.3824 0.5632 0.034 Uiso 1 1 calc R
C21 C 0.5613(11) 0.4245(10) 0.6088(6) 0.029(2) Uani 1 1 d .
H21 H 0.5577 0.3359 0.5992 0.035 Uiso 1 1 calc R
C22 C 0.6768(10) 0.5343(10) 0.6461(5) 0.025(2) Uani 1 1 d .
H22 H 0.7494 0.5152 0.6637 0.031 Uiso 1 1 calc R
C23 C 0.7638(9) 0.7983(10) 0.8182(5) 0.0186(19) Uani 1 1 d .
C24 C 0.7915(9) 0.6854(10) 0.8653(5) 0.020(2) Uani 1 1 d .
C25 C 0.8850(10) 0.6187(10) 0.8312(6) 0.025(2) Uani 1 1 d .
H25A H 0.8256 0.5240 0.8090 0.030 Uiso 1 1 calc R
H25B H 0.9475 0.6162 0.8696 0.030 Uiso 1 1 calc R
C26 C 1.0197(11) 0.5657(10) 0.7050(5) 0.025(2) Uani 1 1 d .
H26 H 0.9241 0.4912 0.6943 0.030 Uiso 1 1 calc R
C27 C 1.1009(12) 0.5048(12) 0.7438(6) 0.039(3) Uani 1 1 d .
H27A H 1.0903 0.4189 0.7150 0.059 Uiso 1 1 calc R
H27B H 1.0650 0.4884 0.7910 0.059 Uiso 1 1 calc R
H27C H 1.1993 0.5680 0.7501 0.059 Uiso 1 1 calc R
C28 C 1.0754(13) 0.5946(12) 0.6294(6) 0.038(3) Uani 1 1 d .
H28A H 1.1688 0.6687 0.6357 0.057 Uiso 1 1 calc R
H28B H 1.0134 0.6202 0.6026 0.057 Uiso 1 1 calc R
H28C H 1.0789 0.5128 0.6026 0.057 Uiso 1 1 calc R
C29 C 1.1686(10) 0.8360(11) 0.8072(5) 0.023(2) Uani 1 1 d .
H29 H 1.1598 0.9225 0.8238 0.028 Uiso 1 1 calc R
C30 C 1.2851(10) 0.8705(11) 0.7536(6) 0.033(3) Uani 1 1 d .
H30A H 1.3675 0.9501 0.7760 0.050 Uiso 1 1 calc R
H30B H 1.2524 0.8898 0.7097 0.050 Uiso 1 1 calc R
H30C H 1.3089 0.7932 0.7416 0.050 Uiso 1 1 calc R
C31 C 1.2180(12) 0.7968(13) 0.8763(6) 0.039(3) Uani 1 1 d .
H31A H 1.2313 0.7137 0.8627 0.058 Uiso 1 1 calc R
H31B H 1.1474 0.7817 0.9115 0.058 Uiso 1 1 calc R
H31C H 1.3058 0.8706 0.8976 0.058 Uiso 1 1 calc R
C32 C 0.6938(13) 0.2450(12) 0.9386(6) 0.040(3) Uani 1 1 d .
H32A H 0.6783 0.1606 0.9573 0.048 Uiso 1 1 calc R
H32B H 0.6547 0.2966 0.9717 0.048 Uiso 1 1 calc R
Cl1 Cl 0.6065(4) 0.2031(4) 0.8515(2) 0.0671(11) Uani 1 1 d .
Cl2 Cl 0.8755(3) 0.3437(4) 0.9360(2) 0.0681(11) Uani 1 1 d .
F1 F 0.9349(6) 0.7330(6) 0.4223(3) 0.0320(14) Uani 1 1 d .
F2 F 1.3018(6) 1.1169(6) 0.5630(3) 0.0294(13) Uani 1 1 d .
F3 F 0.7281(7) 1.2619(6) 0.6861(4) 0.0419(16) Uani 1 1 d .
F4 F 0.4129(6) 0.8192(7) 0.5752(4) 0.0432(17) Uani 1 1 d .
B1 B 0.8717(11) 0.8550(12) 0.8997(6) 0.021(2) Uani 1 1 d .
H1 H 0.9867 0.9177 0.9012 0.025 Uiso 1 1 calc R
B2 B 0.7453(11) 0.9207(12) 0.8830(6) 0.021(2) Uani 1 1 d .
H2 H 0.7783 1.0282 0.8741 0.026 Uiso 1 1 calc R
B3 B 0.5927(11) 0.7808(12) 0.8346(6) 0.023(2) Uani 1 1 d .
H3A H 0.5248 0.7958 0.7940 0.027 Uiso 1 1 calc R
B4 B 0.6292(10) 0.6338(11) 0.8220(6) 0.020(2) Uani 1 1 d .
H4 H 0.5881 0.5528 0.7732 0.024 Uiso 1 1 calc R
B5 B 0.8007(12) 0.7305(13) 0.9583(6) 0.026(3) Uani 1 1 d .
H5A H 0.8691 0.7135 0.9976 0.031 Uiso 1 1 calc R
B6 B 0.7634(12) 0.8804(12) 0.9708(6) 0.024(2) Uani 1 1 d .
H6 H 0.8066 0.9615 1.0194 0.029 Uiso 1 1 calc R
B7 B 0.5940(12) 0.8353(12) 0.9302(6) 0.024(2) Uani 1 1 d .
H7 H 0.5277 0.8870 0.9524 0.029 Uiso 1 1 calc R
B8 B 0.5188(11) 0.6574(12) 0.8911(6) 0.023(2) Uani 1 1 d .
H8A H 0.4038 0.5935 0.8875 0.028 Uiso 1 1 calc R
B9 B 0.6481(12) 0.5919(11) 0.9101(6) 0.023(2) Uani 1 1 d .
H9A H 0.6170 0.4845 0.9189 0.028 Uiso 1 1 calc R
B10 B 0.6277(11) 0.7169(12) 0.9777(6) 0.023(2) Uani 1 1 d .
H10A H 0.5833 0.6904 1.0304 0.028 Uiso 1 1 calc R

loop_
_atom_site_aniso_label
_atom_site_aniso_U_11
_atom_site_aniso_U_22
_atom_site_aniso_U_33
_atom_site_aniso_U_23
_atom_site_aniso_U_13
_atom_site_aniso_U_12
Ir1 0.0129(2) 0.00282(19) 0.0209(2) 0.00340(13) -0.00045(13) 0.00076(13)
P1 0.0158(11) 0.0092(12) 0.0265(13) 0.0056(10) 0.0010(9) 0.0044(9)
N1 0.013(4) 0.010(4) 0.028(4) 0.008(3) 0.003(3) 0.005(3)
N2 0.021(4) 0.011(4) 0.019(4) 0.005(3) 0.004(3) 0.008(3)
C1 0.020(5) 0.014(5) 0.026(5) 0.004(4) -0.002(4) 0.009(4)
C2 0.015(4) 0.009(4) 0.024(5) 0.004(4) 0.000(4) 0.003(4)
C3 0.024(5) 0.005(4) 0.021(5) 0.002(4) -0.002(4) 0.000(4)
C4 0.042(6) 0.018(5) 0.025(5) -0.003(4) -0.003(4) 0.019(5)
C5 0.033(6) 0.022(6) 0.024(5) 0.007(4) 0.001(4) 0.012(5)
C6 0.010(4) 0.005(4) 0.040(6) 0.004(4) 0.001(4) 0.002(3)
C7 0.023(5) 0.014(5) 0.026(5) 0.007(4) 0.001(4) 0.011(4)
C8 0.016(5) 0.020(5) 0.024(5) -0.001(4) 0.004(4) 0.001(4)
C9 0.018(5) 0.013(5) 0.040(6) 0.002(4) 0.000(4) -0.007(4)
C10 0.022(5) 0.022(6) 0.026(5) 0.003(4) -0.004(4) 0.001(4)
C11 0.018(5) 0.018(5) 0.025(5) 0.010(4) 0.005(4) 0.003(4)
C12 0.014(4) 0.015(5) 0.025(5) 0.006(4) 0.002(4) 0.004(4)
C13 0.015(4) 0.017(5) 0.019(4) 0.006(4) 0.005(3) 0.009(4)
C14 0.019(5) 0.011(5) 0.028(5) 0.005(4) -0.002(4) 0.005(4)
C15 0.033(6) 0.012(5) 0.040(6) 0.010(4) 0.008(5) 0.006(4)
C16 0.024(5) 0.025(6) 0.045(6) 0.019(5) 0.005(4) 0.020(5)
C17 0.016(5) 0.020(5) 0.035(6) 0.008(4) -0.006(4) 0.003(4)
C18 0.024(5) 0.013(5) 0.021(5) 0.001(4) 0.003(4) 0.006(4)
C19 0.028(5) 0.023(6) 0.036(6) 0.010(5) -0.004(4) 0.008(5)
C20 0.024(5) 0.010(5) 0.039(6) 0.003(4) -0.010(4) -0.004(4)
C21 0.040(6) 0.012(5) 0.035(6) 0.003(4) -0.004(5) 0.012(5)
C22 0.023(5) 0.014(5) 0.036(6) 0.007(4) -0.006(4) 0.003(4)
C23 0.017(5) 0.015(5) 0.024(5) 0.008(4) -0.004(4) 0.006(4)
C24 0.018(5) 0.018(5) 0.027(5) 0.012(4) 0.006(4) 0.007(4)
C25 0.019(5) 0.019(5) 0.040(6) 0.013(4) 0.003(4) 0.009(4)
C26 0.030(5) 0.016(5) 0.029(5) 0.007(4) 0.001(4) 0.009(4)
C27 0.046(7) 0.028(6) 0.045(7) 0.004(5) 0.007(5) 0.017(5)
C28 0.053(7) 0.034(7) 0.037(6) 0.008(5) -0.001(5) 0.026(6)
C29 0.024(5) 0.025(6) 0.025(5) 0.005(4) -0.004(4) 0.014(4)
C30 0.019(5) 0.027(6) 0.052(7) 0.009(5) -0.001(5) 0.008(5)
C31 0.042(7) 0.045(7) 0.035(6) -0.002(5) -0.011(5) 0.027(6)
C32 0.057(7) 0.030(7) 0.043(7) 0.013(5) 0.006(6) 0.026(6)
Cl1 0.088(3) 0.059(2) 0.061(2) -0.0191(18) -0.0213(19) 0.047(2)
Cl2 0.0423(18) 0.049(2) 0.117(3) 0.046(2) 0.0050(19) 0.0123(16)
F1 0.041(3) 0.026(3) 0.021(3) -0.001(3) 0.000(2) 0.008(3)
F2 0.024(3) 0.035(4) 0.034(3) 0.012(3) 0.008(2) 0.016(3)
F3 0.046(4) 0.016(3) 0.070(5) 0.011(3) -0.002(3) 0.019(3)
F4 0.031(3) 0.028(4) 0.070(5) 0.011(3) -0.017(3) 0.012(3)
B1 0.018(5) 0.024(6) 0.021(5) 0.007(5) 0.005(4) 0.009(5)
B2 0.026(6) 0.018(6) 0.026(6) 0.011(5) 0.009(5) 0.013(5)
B3 0.018(5) 0.021(6) 0.028(6) 0.005(5) 0.004(4) 0.008(5)
B4 0.015(5) 0.008(5) 0.032(6) 0.009(4) 0.005(4) -0.001(4)
B5 0.024(6) 0.035(7) 0.025(6) 0.014(5) 0.006(5) 0.016(5)
B6 0.024(6) 0.021(6) 0.025(6) 0.005(5) 0.008(5) 0.005(5)
B7 0.031(6) 0.017(6) 0.025(6) 0.000(5) 0.003(5) 0.012(5)
B8 0.014(5) 0.016(6) 0.040(7) 0.007(5) 0.007(5) 0.006(4)
B9 0.031(6) 0.014(6) 0.029(6) 0.016(5) 0.014(5) 0.009(5)
B10 0.023(6) 0.026(6) 0.026(6) 0.004(5) 0.002(4) 0.015(5)

loop_
_atom_type_symbol
_atom_type_description
_atom_type_scat_dispersion_real
_atom_type_scat_dispersion_imag
_atom_type_scat_source
C C 0.0033 0.0016 'International Tables Vol C Tables 4.2.6.8 and 6.1.1.4'
H H 0.0000 0.0000 'International Tables Vol C Tables 4.2.6.8 and 6.1.1.4'
N N 0.0061 0.0033 'International Tables Vol C Tables 4.2.6.8 and 6.1.1.4'
P P 0.1023 0.0942 'International Tables Vol C Tables 4.2.6.8 and 6.1.1.4'
Ir Ir -1.4442 7.9887 'International Tables Vol C Tables 4.2.6.8 and 6.1.1.4'
Cl Cl 0.1484 0.1585 'International Tables Vol C Tables 4.2.6.8 and 6.1.1.4'
B B 0.0013 0.0007 'International Tables Vol C Tables 4.2.6.8 and 6.1.1.4'
F F 0.0171 0.0103 'International Tables Vol C Tables 4.2.6.8 and 6.1.1.4'

loop_
_geom_angle_atom_site_label_1
_geom_angle_atom_site_label_2
_geom_angle_atom_site_label_3
_geom_angle
C2 Ir1 N1 90.3(3)
C2 Ir1 C13 89.3(3)
N1 Ir1 C13 79.6(3)
C2 Ir1 N2 79.0(3)
N1 Ir1 N2 165.0(3)
C13 Ir1 N2 89.7(3)
C2 Ir1 C23 179.3(3)
N1 Ir1 C23 89.8(3)
C13 Ir1 C23 91.4(3)
N2 Ir1 C23 101.1(3)
C2 Ir1 P1 96.8(3)
N1 Ir1 P1 100.5(2)
C13 Ir1 P1 173.9(2)
N2 Ir1 P1 91.2(2)
C23 Ir1 P1 82.4(2)
C29 P1 C25 106.7(4)
C29 P1 C26 107.4(4)
C25 P1 C26 98.6(5)
C29 P1 Ir1 111.8(3)
C25 P1 Ir1 105.8(3)
C26 P1 Ir1 124.5(3)
C22 N1 C18 115.6(7)
C22 N1 Ir1 126.2(6)
C18 N1 Ir1 118.2(6)
C11 N2 C7 117.3(8)
C11 N2 Ir1 126.8(6)
C7 N2 Ir1 115.8(6)
C6 C1 C2 119.4(8)
C6 C1 C7 125.2(8)
C2 C1 C7 115.3(8)
C1 C2 C3 116.8(8)
C1 C2 Ir1 116.0(6)
C3 C2 Ir1 127.2(6)
C4 C3 C2 120.8(8)
F1 C4 C3 119.6(9)
F1 C4 C5 116.5(9)
C3 C4 C5 123.8(9)
C6 C5 C4 114.9(9)
C5 C6 C1 124.2(8)
C5 C6 F2 116.0(8)
C1 C6 F2 119.8(8)
C8 C7 N2 119.8(8)
C8 C7 C1 126.8(9)
N2 C7 C1 113.3(8)
C7 C8 C9 122.8(9)
C10 C9 C8 116.4(9)
C11 C10 C9 119.4(9)
N2 C11 C10 124.1(9)
C17 C12 C13 119.5(9)
C17 C12 C18 124.8(8)
C13 C12 C18 115.8(8)
C14 C13 C12 116.8(8)
C14 C13 Ir1 128.8(6)
C12 C13 Ir1 114.4(6)
C15 C14 C13 121.4(8)
C14 C15 F3 120.6(9)
C14 C15 C16 122.7(9)
F3 C15 C16 116.7(9)
C17 C16 C15 115.9(9)
F4 C17 C16 115.2(8)
F4 C17 C12 121.2(9)
C16 C17 C12 123.7(9)
C19 C18 N1 121.3(9)
C19 C18 C12 126.9(9)
N1 C18 C12 111.8(8)
C18 C19 C20 122.1(9)
C19 C20 C21 118.2(9)
C22 C21 C20 116.6(9)
N1 C22 C21 126.0(9)
C24 C23 B2 106.5(7)
C24 C23 B1 58.3(6)
B2 C23 B1 61.7(6)
C24 C23 B3 105.9(7)
B2 C23 B3 62.1(6)
B1 C23 B3 111.1(7)
C24 C23 B4 58.7(5)
B2 C23 B4 110.4(7)
B1 C23 B4 108.6(7)
B3 C23 B4 60.5(6)
C24 C23 Ir1 116.7(6)
B2 C23 Ir1 127.0(6)
B1 C23 Ir1 118.2(6)
B3 C23 Ir1 126.5(6)
B4 C23 Ir1 117.5(6)
C25 C24 B1 116.9(8)
C25 C24 B4 116.6(8)
B1 C24 B4 114.5(8)
C25 C24 B5 119.8(8)
B1 C24 B5 62.8(6)
B4 C24 B5 115.2(7)
C25 C24 C23 116.6(7)
B1 C24 C23 62.0(6)
B4 C24 C23 62.1(6)
B5 C24 C23 113.4(7)
C25 C24 B9 120.0(8)
B1 C24 B9 114.6(7)
B4 C24 B9 63.0(6)
B5 C24 B9 62.8(6)
C23 C24 B9 113.3(7)
C24 C25 P1 112.7(7)
C27 C26 C28 110.9(9)
C27 C26 P1 116.4(7)
C28 C26 P1 113.7(7)
C30 C29 C31 109.6(8)
C30 C29 P1 111.4(7)
C31 C29 P1 117.1(8)
Cl1 C32 Cl2 111.3(7)
C24 B1 C23 59.7(6)
C24 B1 B5 59.2(6)
C23 B1 B5 108.7(8)
C24 B1 B2 105.0(7)
C23 B1 B2 58.5(6)
B5 B1 B2 108.4(7)
C24 B1 B6 105.0(8)
C23 B1 B6 105.9(7)
B5 B1 B6 60.5(6)
B2 B1 B6 59.2(6)
C23 B2 B6 108.4(8)
C23 B2 B7 107.8(8)
B6 B2 B7 59.5(6)
C23 B2 B1 59.8(6)
B6 B2 B1 61.0(6)
B7 B2 B1 108.3(8)
C23 B2 B3 59.6(6)
B6 B2 B3 107.5(8)
B7 B2 B3 59.9(6)
B1 B2 B3 107.6(8)
B8 B3 C23 109.1(8)
B8 B3 B4 61.3(6)
C23 B3 B4 60.0(6)
B8 B3 B7 60.8(6)
C23 B3 B7 106.4(7)
B4 B3 B7 108.6(8)
B8 B3 B2 108.7(8)
C23 B3 B2 58.3(5)
B4 B3 B2 107.1(7)
B7 B3 B2 59.5(6)
C24 B4 C23 59.2(5)
C24 B4 B3 105.6(7)
C23 B4 B3 59.5(6)
C24 B4 B9 58.9(6)
C23 B4 B9 107.7(7)
B3 B4 B9 108.0(8)
C24 B4 B8 106.0(8)
C23 B4 B8 106.4(7)
B3 B4 B8 58.5(6)
B9 B4 B8 61.3(6)
C24 B5 B1 58.0(6)
C24 B5 B9 58.8(6)
B1 B5 B9 107.4(8)
C24 B5 B10 104.6(8)
B1 B5 B10 107.9(8)
B9 B5 B10 59.9(6)
C24 B5 B6 104.1(8)
B1 B5 B6 60.7(6)
B9 B5 B6 106.7(8)
B10 B5 B6 58.9(6)
B7 B6 B10 61.3(6)
B7 B6 B2 60.3(6)
B10 B6 B2 109.1(8)
B7 B6 B5 109.0(8)
B10 B6 B5 60.3(6)
B2 B6 B5 107.5(8)
B7 B6 B1 108.0(8)
B10 B6 B1 107.5(8)
B2 B6 B1 59.8(6)
B5 B6 B1 58.8(6)
B6 B7 B2 60.2(6)
B6 B7 B3 108.6(8)
B2 B7 B3 60.6(6)
B6 B7 B8 109.1(8)
B2 B7 B8 107.7(8)
B3 B7 B8 58.4(6)
B6 B7 B10 59.6(6)
B2 B7 B10 107.7(8)
B3 B7 B10 107.8(8)
B8 B7 B10 61.6(6)
B3 B8 B7 60.8(6)
B3 B8 B4 60.2(6)
B7 B8 B4 107.7(8)
B3 B8 B9 107.7(7)
B7 B8 B9 106.6(8)
B4 B8 B9 59.3(6)
B3 B8 B10 108.1(8)
B7 B8 B10 59.7(6)
B4 B8 B10 106.2(7)
B9 B8 B10 58.6(6)
C24 B9 B5 58.4(6)
C24 B9 B4 58.1(6)
B5 B9 B4 107.5(8)
C24 B9 B10 104.7(8)
B5 B9 B10 60.3(6)
B4 B9 B10 108.2(8)
C24 B9 B8 104.0(7)
B5 B9 B8 108.6(8)
B4 B9 B8 59.4(6)
B10 B9 B8 61.0(6)
B6 B10 B9 108.1(8)
B6 B10 B5 60.8(7)
B9 B10 B5 59.8(6)
B6 B10 B7 59.1(7)
B9 B10 B7 107.4(8)
B5 B10 B7 107.7(8)
B6 B10 B8 106.5(8)
B9 B10 B8 60.5(6)
B5 B10 B8 107.9(8)
B7 B10 B8 58.8(6)

loop_
_geom_bond_atom_site_label_1
_geom_bond_atom_site_label_2
_geom_bond_distance
Ir1 C2 2.030(9)
Ir1 N1 2.037(7)
Ir1 C13 2.038(9)
Ir1 N2 2.096(8)
Ir1 C23 2.205(9)
Ir1 P1 2.418(2)
P1 C29 1.862(10)
P1 C25 1.863(10)
P1 C26 1.871(10)
N1 C22 1.364(12)
N1 C18 1.378(12)
N2 C11 1.329(12)
N2 C7 1.385(12)
C1 C6 1.403(13)
C1 C2 1.408(13)
C1 C7 1.476(13)
C2 C3 1.413(12)
C3 C4 1.360(14)
C4 F1 1.351(11)
C4 C5 1.403(15)
C5 C6 1.366(13)
C6 F2 1.412(10)
C7 C8 1.355(13)
C8 C9 1.389(13)
C9 C10 1.382(14)
C10 C11 1.372(14)
C12 C17 1.382(13)
C12 C13 1.417(12)
C12 C18 1.479(13)
C13 C14 1.397(13)
C14 C15 1.354(14)
C15 F3 1.372(11)
C15 C16 1.399(15)
C16 C17 1.366(14)
C17 F4 1.365(11)
C18 C19 1.369(14)
C19 C20 1.372(14)
C20 C21 1.414(15)
C21 C22 1.375(14)
C23 C24 1.705(13)
C23 B2 1.720(14)
C23 B1 1.743(13)
C23 B3 1.744(13)
C23 B4 1.754(13)
C24 C25 1.522(13)
C24 B1 1.681(15)
C24 B4 1.695(14)
C24 B5 1.704(14)
C24 B9 1.711(13)
C26 C27 1.499(15)
C26 C28 1.536(14)
C29 C30 1.524(14)
C29 C31 1.548(14)
C32 Cl1 1.744(12)
C32 Cl2 1.746(12)
B1 B5 1.763(16)
B1 B2 1.776(15)
B1 B6 1.798(15)
B2 B6 1.765(16)
B2 B7 1.767(15)
B2 B3 1.787(15)
B3 B8 1.732(16)
B3 B4 1.762(15)
B3 B7 1.774(15)
B4 B9 1.780(15)
B4 B8 1.782(15)
B5 B9 1.780(17)
B5 B10 1.788(15)
B5 B6 1.795(17)
B6 B7 1.754(16)
B6 B10 1.762(16)
B7 B8 1.775(15)
B7 B10 1.791(16)
B8 B9 1.815(15)
B8 B10 1.825(16)
B9 B10 1.780(15)
